data_4127436
loop_
_publ_author_name
'Ma, Rulin'
'Young, Jonathon'
'Promontorio, Rossella'
'Dannheim, Friederike M.'
'Pattillo, Christopher C.'
'White, M. Christina'

_publ_contact_author
; 
M. Christina White 
University of Illinois 
Department of Chemistry 
600 South Mathews Avenue 
Urbana, Illinois  61801 
USA 
;
_publ_section_title
;
 Synthesis of anti-1,3 Amino Alcohol Motifs via Pd(II)/SOX Catalysis with
 the Capacity for Stereodivergence.
;
_journal_issue 24
_journal_name_full 'Journal of the American Chemical Society'
_journal_page_first 9468
_journal_page_last 9473
_journal_paper_doi 10.1021/jacs.9b02690
_journal_volume 141
_journal_year 2019
_chemical_formula_moiety
; 
C18 H23 N O5 S, 0.288(C5 H12), 0.712(C H2 Cl2) 
;
_chemical_formula_sum 'C20.15 H27.88 Cl1.42 N O5 S'
_chemical_formula_weight 446.67
_space_group_crystal_system triclinic
_space_group_IT_number 2
_space_group_name_Hall '-P 1'
_space_group_name_H-M_alt 'P -1'
_symmetry_space_group_name_Hall '-P 1'
_symmetry_space_group_name_H-M 'P -1'
_atom_sites_solution_hydrogens geom
_audit_creation_method SHELXL-2018/3
_audit_update_record
; 
? 
;
_cell_angle_alpha 80.064(2)
_cell_angle_beta 89.981(2)
_cell_angle_gamma 75.078(2)
_cell_formula_units_Z 2
_cell_length_a 5.9675(3)
_cell_length_b 11.0636(5)
_cell_length_c 16.9266(8)
_cell_measurement_reflns_used 13712
_cell_measurement_temperature 100(2)
_cell_measurement_theta_max 27.00
_cell_measurement_theta_min 2.45
_cell_volume 1062.50(9)
_computing_cell_refinement 'SAINT V8.34A (Bruker, 2014)'
_computing_data_collection 'APEX2 V2014.9-0 (Bruker, 2014)'
_computing_data_reduction
; 
SAINT V8.34A, XPREP v2014/2, (Bruker, 2014), SADABS V2014/4 
(Krause et al., 2015) 
 
;
_computing_molecular_graphics
; 
SHELXTL v2014-7 (Bruker, 2014), CrystalMaker v9.2.8 (CrystalMaker, 2016) 
;
_computing_publication_material 'XCIF V2014-2 (Bruker, 2014)'
_computing_structure_refinement 'SHELXL-2018-3 (Sheldrick, 2015a)'
_computing_structure_solution 'SHELXT-2014-5 (Sheldrick, 2015b)'
_diffrn_ambient_temperature 100(2)
_diffrn_measured_fraction_theta_full 0.997
_diffrn_measured_fraction_theta_max 0.994
_diffrn_measurement_device 'Bruker Kappa/ApexII CCD'
_diffrn_measurement_method 'profile data from \f and \w scans'
_diffrn_radiation_monochromator graphite
_diffrn_radiation_source 'fine-focus sealed tube'
_diffrn_radiation_type MoK\a
_diffrn_radiation_wavelength 0.71073
_diffrn_radiation_wavelength_id dm07tsa
_diffrn_reflns_av_R_equivalents 0.0430
_diffrn_reflns_av_unetI/netI 0.0284
_diffrn_reflns_Laue_measured_fraction_full 0.997
_diffrn_reflns_Laue_measured_fraction_max 0.994
_diffrn_reflns_limit_h_max 7
_diffrn_reflns_limit_h_min -7
_diffrn_reflns_limit_k_max 14
_diffrn_reflns_limit_k_min -14
_diffrn_reflns_limit_l_max 21
_diffrn_reflns_limit_l_min -21
_diffrn_reflns_number 32605
_diffrn_reflns_point_group_measured_fraction_full 0.997
_diffrn_reflns_point_group_measured_fraction_max 0.994
_diffrn_reflns_theta_full 25.242
_diffrn_reflns_theta_max 27.184
_diffrn_reflns_theta_min 1.936
_exptl_absorpt_coefficient_mu 0.363
_exptl_absorpt_correction_T_max 0.9966
_exptl_absorpt_correction_T_min 0.8700
_exptl_absorpt_correction_type integration
_exptl_absorpt_process_details 'SADABS V2014/4 (Krause et al., 2015)'
_exptl_crystal_colour colourless
_exptl_crystal_density_diffrn 1.396
_exptl_crystal_density_method 'not measured'
_exptl_crystal_description tablet
_exptl_crystal_F_000 472
_exptl_crystal_id dm07tsa
_exptl_crystal_preparation
; 
The data crystal was mounted using oil (Parantone-N, Exxon) to a 
0.3 mm cryo-loop (Hampton Research) with the (0 1 0) scattering 
planes roughly normal to the spindle axis. 
;
_exptl_crystal_size_max 0.257
_exptl_crystal_size_mid 0.180
_exptl_crystal_size_min 0.075
_refine_diff_density_max 0.463
_refine_diff_density_min -1.022
_refine_diff_density_rms 0.091
_refine_ls_extinction_method none
_refine_ls_goodness_of_fit_ref 1.057
_refine_ls_hydrogen_treatment constr
_refine_ls_matrix_type full
_refine_ls_number_parameters 305
_refine_ls_number_reflns 4701
_refine_ls_number_restraints 124
_refine_ls_restrained_S_all 1.061
_refine_ls_R_factor_all 0.0715
_refine_ls_R_factor_gt 0.0644
_refine_ls_shift/su_max 0.000
_refine_ls_shift/su_mean 0.000
_refine_ls_structure_factor_coef Fsqd
_refine_ls_weighting_details 'w=1/[\s^2^(Fo^2^)+(0.1094P)^2^+2.6254P] where P=(Fo^2^+2Fc^2^)/3'
_refine_ls_weighting_scheme calc
_refine_ls_wR_factor_gt 0.1853
_refine_ls_wR_factor_ref 0.1951
_reflns_Friedel_coverage 0.000
_reflns_number_gt 4301
_reflns_number_total 4701
_reflns_threshold_expression 'I > 2\s(I)'
_cod_data_source_file ja9b02690_si_003.cif
_cod_data_source_block dm07tsa
_cod_database_code 4127436
_shelx_shelxl_version_number 2018/3
_shelx_space_group_comment
; 
The symmetry employed for this shelxl refinement is uniquely defined 
by the following loop, which should always be used as a source of 
symmetry information in preference to the above space-group names. 
They are only intended as comments. 
;
_shelx_estimated_absorpt_t_min 0.912
_shelx_estimated_absorpt_t_max 0.973

loop_
_space_group_symop_operation_xyz
'x, y, z'
'-x, -y, -z'

loop_
_atom_site_label
_atom_site_type_symbol
_atom_site_fract_x
_atom_site_fract_y
_atom_site_fract_z
_atom_site_U_iso_or_equiv
_atom_site_adp_type
_atom_site_occupancy
_atom_site_site_symmetry_order
_atom_site_calc_flag
_atom_site_refinement_flags_posn
_atom_site_refinement_flags_adp
_atom_site_refinement_flags_occupancy
_atom_site_disorder_assembly
_atom_site_disorder_group
S1 S 0.33269(14) 0.19894(7) 0.72312(5) 0.0151(2) Uani 1 1 d . . . . .
O1 O 0.3065(4) 0.5063(2) 0.80637(14) 0.0166(5) Uani 1 1 d . . . . .
O2 O 0.0944(4) 0.4598(2) 0.71567(14) 0.0173(5) Uani 1 1 d . . . . .
O3 O 0.2726(4) 0.6719(2) 0.94710(15) 0.0210(5) Uani 1 1 d . . . . .
O4 O 0.0945(5) 0.1991(2) 0.73212(14) 0.0206(5) Uani 1 1 d . . . . .
O5 O 0.5100(5) 0.0838(2) 0.74776(15) 0.0206(5) Uani 1 1 d . . . . .
N1 N 0.3969(5) 0.3012(3) 0.77749(16) 0.0146(5) Uani 1 1 d . . . . .
C1 C 0.2569(6) 0.4247(3) 0.76410(19) 0.0142(6) Uani 1 1 d . . . . .
C2 C 0.5075(6) 0.4763(3) 0.86305(19) 0.0148(6) Uani 1 1 d . . . . .
H2 H 0.459123 0.449079 0.918447 0.018 Uiso 1 1 calc R U . . .
C3 C 0.6968(6) 0.3698(3) 0.8408(2) 0.0171(6) Uani 1 1 d . . . . .
H3A H 0.826126 0.344359 0.881931 0.020 Uiso 1 1 calc R U . . .
H3B H 0.757797 0.399246 0.788629 0.020 Uiso 1 1 calc R U . . .
C4 C 0.6017(6) 0.2556(3) 0.83491(19) 0.0156(6) Uani 1 1 d . . . . .
H4 H 0.723122 0.192153 0.812009 0.019 Uiso 1 1 calc R U . . .
C5 C 0.5713(6) 0.6023(3) 0.8587(2) 0.0173(7) Uani 1 1 d . . . . .
H5 H 0.602581 0.634246 0.801916 0.021 Uiso 1 1 calc R U . . .
C6 C 0.3675(6) 0.6986(3) 0.8859(2) 0.0165(6) Uani 1 1 d . . . . .
C7 C 0.2966(8) 0.8282(4) 0.8341(3) 0.0341(10) Uani 1 1 d . . . . .
H7A H 0.268048 0.818462 0.778223 0.041 Uiso 1 1 calc R U . . .
H7B H 0.427104 0.868249 0.834232 0.041 Uiso 1 1 calc R U . . .
C8 C 0.0806(8) 0.9170(4) 0.8604(3) 0.0378(10) Uani 1 1 d . . . . .
H8A H 0.051158 1.000834 0.825957 0.057 Uiso 1 1 calc R U . . .
H8B H 0.104834 0.925263 0.916295 0.057 Uiso 1 1 calc R U . . .
H8C H -0.053002 0.882053 0.855923 0.057 Uiso 1 1 calc R U . . .
C9 C 0.3733(6) 0.2614(3) 0.62327(19) 0.0160(6) Uani 1 1 d . . . . .
C10 C 0.5990(6) 0.2463(4) 0.5967(2) 0.0208(7) Uani 1 1 d . . . . .
H10 H 0.729307 0.204743 0.632481 0.025 Uiso 1 1 calc R U . . .
C11 C 0.6285(7) 0.2931(4) 0.5171(2) 0.0238(7) Uani 1 1 d . . . . .
H11 H 0.781165 0.283019 0.498398 0.029 Uiso 1 1 calc R U . . .
C12 C 0.4402(6) 0.3544(3) 0.4640(2) 0.0210(7) Uani 1 1 d . . . . .
C13 C 0.2181(7) 0.3682(4) 0.4920(2) 0.0227(7) Uani 1 1 d . . . . .
H13 H 0.087787 0.409199 0.456089 0.027 Uiso 1 1 calc R U . . .
C14 C 0.1830(6) 0.3228(3) 0.5719(2) 0.0199(7) Uani 1 1 d . . . . .
H14 H 0.030280 0.333877 0.590677 0.024 Uiso 1 1 calc R U . . .
C15 C 0.5436(7) 0.1919(3) 0.9152(2) 0.0209(7) Uani 1 1 d . . . . .
H15 H 0.664712 0.165136 0.955807 0.025 Uiso 1 1 calc R U . . .
C16 C 0.3434(8) 0.1692(4) 0.9355(2) 0.0268(8) Uani 1 1 d . . . . .
H16A H 0.216143 0.193902 0.897276 0.032 Uiso 1 1 calc R U . . .
H16B H 0.326222 0.127970 0.988383 0.032 Uiso 1 1 calc R U . . .
C17 C 0.7864(6) 0.5881(4) 0.9126(2) 0.0219(7) Uani 1 1 d . . . . .
H17A H 0.806003 0.672469 0.915736 0.033 Uiso 1 1 calc R U . . .
H17B H 0.923997 0.538655 0.890075 0.033 Uiso 1 1 calc R U . . .
H17C H 0.766514 0.544193 0.966586 0.033 Uiso 1 1 calc R U . . .
C18 C 0.4762(8) 0.4071(4) 0.3784(2) 0.0302(9) Uani 1 1 d . . . . .
H18A H 0.325225 0.448168 0.350224 0.045 Uiso 1 1 calc R U . . .
H18B H 0.559951 0.337817 0.351846 0.045 Uiso 1 1 calc R U . . .
H18C H 0.566965 0.469614 0.377266 0.045 Uiso 1 1 calc R U . . .
C19 C -0.127(2) 0.9178(11) 0.6310(6) 0.0614(19) Uani 0.712(6) 1 d . U P A 1
H19A H -0.215634 0.973006 0.666716 0.074 Uiso 0.712(6) 1 calc R U P A 1
H19B H -0.223546 0.930549 0.581340 0.074 Uiso 0.712(6) 1 calc R U P A 1
Cl1 Cl 0.1329(4) 0.96599(17) 0.60584(11) 0.0470(6) Uani 0.712(6) 1 d . U P A 1
Cl2 Cl -0.0748(3) 0.76256(16) 0.67764(12) 0.0368(5) Uani 0.712(6) 1 d . U P A 1
C20 C 0.273(5) 1.056(2) 0.4715(14) 0.074(4) Uani 0.288(6) 1 d D U P A -2
H20A H 0.392114 0.984279 0.458170 0.111 Uiso 0.288(6) 1 calc R U P A -2
H20B H 0.332978 1.088755 0.515045 0.111 Uiso 0.288(6) 1 calc R U P A -2
H20C H 0.231112 1.123563 0.424139 0.111 Uiso 0.288(6) 1 calc R U P A -2
C21 C 0.069(4) 1.014(2) 0.4971(12) 0.068(3) Uani 0.288(6) 1 d D U P A -2
H21A H 0.050106 0.951482 0.464204 0.082 Uiso 0.288(6) 1 calc R U P A -2
H21B H -0.067947 1.088431 0.484558 0.082 Uiso 0.288(6) 1 calc R U P A -2
C22 C 0.065(5) 0.958(2) 0.5810(13) 0.064(2) Uani 0.288(6) 1 d D U P A -2
H22A H 0.199268 0.882115 0.592677 0.077 Uiso 0.288(6) 1 calc R U P A -2
H22B H 0.092004 1.019641 0.613667 0.077 Uiso 0.288(6) 1 calc R U P A -2
C23 C -0.140(5) 0.920(3) 0.6090(15) 0.061(2) Uani 0.288(6) 1 d D U P A -2
H23A H -0.232717 0.986912 0.636593 0.073 Uiso 0.288(6) 1 calc R U P A -2
H23B H -0.234144 0.917985 0.561396 0.073 Uiso 0.288(6) 1 calc R U P A -2
C24 C -0.106(6) 0.799(2) 0.6627(17) 0.059(3) Uani 0.288(6) 1 d D U P A -2
H24A H -0.243003 0.799810 0.694656 0.088 Uiso 0.288(6) 1 calc R U P A -2
H24B H 0.030936 0.784862 0.698518 0.088 Uiso 0.288(6) 1 calc R U P A -2
H24C H -0.082532 0.730721 0.631189 0.088 Uiso 0.288(6) 1 calc R U P A -2

loop_
_atom_site_aniso_label
_atom_site_aniso_U_11
_atom_site_aniso_U_22
_atom_site_aniso_U_33
_atom_site_aniso_U_23
_atom_site_aniso_U_13
_atom_site_aniso_U_12
S1 0.0183(4) 0.0146(4) 0.0117(4) -0.0013(3) 0.0014(3) -0.0040(3)
O1 0.0146(11) 0.0164(11) 0.0179(11) -0.0048(9) -0.0003(9) -0.0014(9)
O2 0.0150(11) 0.0173(11) 0.0174(11) -0.0006(9) -0.0005(9) -0.0021(9)
O3 0.0235(13) 0.0198(12) 0.0186(12) -0.0032(9) 0.0033(10) -0.0039(10)
O4 0.0253(13) 0.0208(12) 0.0174(12) -0.0020(9) 0.0026(10) -0.0101(11)
O5 0.0265(13) 0.0143(11) 0.0185(11) -0.0019(9) 0.0003(10) -0.0016(10)
N1 0.0152(13) 0.0162(13) 0.0104(12) -0.0006(10) -0.0017(10) -0.0015(11)
C1 0.0131(14) 0.0151(15) 0.0132(14) -0.0014(11) 0.0034(12) -0.0023(12)
C2 0.0165(15) 0.0162(15) 0.0111(14) -0.0026(11) 0.0009(11) -0.0028(12)
C3 0.0150(15) 0.0200(16) 0.0150(15) -0.0031(12) -0.0002(12) -0.0023(12)
C4 0.0149(15) 0.0159(15) 0.0137(15) -0.0016(12) -0.0007(12) -0.0008(12)
C5 0.0201(16) 0.0188(15) 0.0142(14) -0.0020(12) 0.0023(12) -0.0077(13)
C6 0.0192(16) 0.0142(15) 0.0172(15) -0.0027(12) -0.0016(13) -0.0062(12)
C7 0.038(2) 0.0191(18) 0.037(2) 0.0085(16) 0.0079(18) -0.0019(17)
C8 0.039(2) 0.0183(18) 0.047(3) 0.0055(17) 0.007(2) 0.0004(17)
C9 0.0199(16) 0.0173(15) 0.0115(14) -0.0016(11) 0.0013(12) -0.0068(12)
C10 0.0181(16) 0.0260(17) 0.0166(16) -0.0031(13) 0.0003(13) -0.0034(14)
C11 0.0185(17) 0.035(2) 0.0187(17) -0.0048(14) 0.0047(13) -0.0087(15)
C12 0.0242(18) 0.0262(17) 0.0139(15) -0.0021(13) 0.0026(13) -0.0099(14)
C13 0.0209(17) 0.0304(19) 0.0143(15) 0.0000(13) -0.0020(13) -0.0052(14)
C14 0.0155(16) 0.0283(18) 0.0151(15) -0.0041(13) 0.0029(12) -0.0043(13)
C15 0.0289(19) 0.0163(15) 0.0141(15) 0.0010(12) -0.0054(13) -0.0022(13)
C16 0.038(2) 0.0250(18) 0.0157(16) 0.0007(13) 0.0053(15) -0.0085(16)
C17 0.0198(17) 0.0258(17) 0.0232(17) -0.0084(14) 0.0039(14) -0.0089(14)
C18 0.031(2) 0.043(2) 0.0164(17) 0.0025(15) 0.0030(15) -0.0142(18)
C19 0.076(3) 0.046(3) 0.046(4) 0.003(3) 0.013(3) 0.007(3)
Cl1 0.0824(15) 0.0308(8) 0.0312(9) -0.0062(6) 0.0010(8) -0.0205(8)
Cl2 0.0436(10) 0.0237(8) 0.0387(10) -0.0010(6) 0.0005(7) -0.0039(7)
C20 0.096(6) 0.056(6) 0.058(6) 0.001(5) 0.007(6) -0.006(6)
C21 0.084(4) 0.054(4) 0.055(4) -0.001(4) 0.006(4) -0.003(4)
C22 0.081(4) 0.050(3) 0.049(4) -0.001(4) 0.009(4) 0.001(3)
C23 0.077(4) 0.046(3) 0.047(4) -0.002(4) 0.007(4) 0.000(3)
C24 0.077(5) 0.043(5) 0.047(5) -0.003(5) 0.003(5) -0.002(5)

loop_
_atom_type_symbol
_atom_type_description
_atom_type_scat_dispersion_real
_atom_type_scat_dispersion_imag
_atom_type_scat_source
C C 0.0033 0.0016 'International Tables Vol C Tables 4.2.6.8 and 6.1.1.4'
H H 0.0000 0.0000 'International Tables Vol C Tables 4.2.6.8 and 6.1.1.4'
N N 0.0061 0.0033 'International Tables Vol C Tables 4.2.6.8 and 6.1.1.4'
O O 0.0106 0.0060 'International Tables Vol C Tables 4.2.6.8 and 6.1.1.4'
S S 0.1246 0.1234 'International Tables Vol C Tables 4.2.6.8 and 6.1.1.4'
Cl Cl 0.1484 0.1585 'International Tables Vol C Tables 4.2.6.8 and 6.1.1.4'

loop_
_exptl_crystal_face_index_h
_exptl_crystal_face_index_k
_exptl_crystal_face_index_l
_exptl_crystal_face_perp_dist
-2.00 -1.00 0.00 0.1280
2.00 1.00 0.00 0.0770
0.00 0.00 1.00 0.0840
0.00 0.00 -1.00 0.0410
0.00 -1.00 -1.00 0.0240
0.00 2.00 1.00 0.0290
0.00 -1.00 1.00 0.0800

loop_
_geom_angle_atom_site_label_1
_geom_angle_atom_site_label_2
_geom_angle_atom_site_label_3
_geom_angle
O5 S1 O4 119.62(16)
O5 S1 N1 104.17(15)
O4 S1 N1 109.02(15)
O5 S1 C9 108.62(16)
O4 S1 C9 109.46(16)
N1 S1 C9 104.90(15)
C1 O1 C2 124.4(2)
C1 N1 C4 123.7(3)
C1 N1 S1 117.5(2)
C4 N1 S1 118.8(2)
O2 C1 O1 119.7(3)
O2 C1 N1 122.2(3)
O1 C1 N1 118.0(3)
O1 C2 C3 109.8(3)
O1 C2 C5 104.4(3)
C3 C2 C5 114.9(3)
O1 C2 H2 109.2
C3 C2 H2 109.2
C5 C2 H2 109.2
C2 C3 C4 110.1(3)
C2 C3 H3A 109.7
C4 C3 H3A 109.7
C2 C3 H3B 109.7
C4 C3 H3B 109.7
H3A C3 H3B 108.2
N1 C4 C15 112.1(3)
N1 C4 C3 107.4(3)
C15 C4 C3 112.6(3)
N1 C4 H4 108.2
C15 C4 H4 108.2
C3 C4 H4 108.2
C6 C5 C2 108.8(3)
C6 C5 C17 108.7(3)
C2 C5 C17 111.8(3)
C6 C5 H5 109.1
C2 C5 H5 109.1
C17 C5 H5 109.1
O3 C6 C7 122.2(3)
O3 C6 C5 121.2(3)
C7 C6 C5 116.6(3)
C6 C7 C8 114.3(3)
C6 C7 H7A 108.7
C8 C7 H7A 108.7
C6 C7 H7B 108.7
C8 C7 H7B 108.7
H7A C7 H7B 107.6
C7 C8 H8A 109.5
C7 C8 H8B 109.5
H8A C8 H8B 109.5
C7 C8 H8C 109.5
H8A C8 H8C 109.5
H8B C8 H8C 109.5
C14 C9 C10 121.1(3)
C14 C9 S1 119.8(3)
C10 C9 S1 119.1(3)
C11 C10 C9 118.5(3)
C11 C10 H10 120.7
C9 C10 H10 120.7
C10 C11 C12 121.6(3)
C10 C11 H11 119.2
C12 C11 H11 119.2
C13 C12 C11 118.7(3)
C13 C12 C18 120.6(3)
C11 C12 C18 120.7(3)
C12 C13 C14 121.0(3)
C12 C13 H13 119.5
C14 C13 H13 119.5
C9 C14 C13 119.1(3)
C9 C14 H14 120.5
C13 C14 H14 120.5
C16 C15 C4 127.2(3)
C16 C15 H15 116.4
C4 C15 H15 116.4
C15 C16 H16A 120.0
C15 C16 H16B 120.0
H16A C16 H16B 120.0
C5 C17 H17A 109.5
C5 C17 H17B 109.5
H17A C17 H17B 109.5
C5 C17 H17C 109.5
H17A C17 H17C 109.5
H17B C17 H17C 109.5
C12 C18 H18A 109.5
C12 C18 H18B 109.5
H18A C18 H18B 109.5
C12 C18 H18C 109.5
H18A C18 H18C 109.5
H18B C18 H18C 109.5
Cl2 C19 Cl1 113.4(7)
Cl2 C19 H19A 108.9
Cl1 C19 H19A 108.9
Cl2 C19 H19B 108.9
Cl1 C19 H19B 108.9
H19A C19 H19B 107.7
C21 C20 H20A 109.5
C21 C20 H20B 109.5
H20A C20 H20B 109.5
C21 C20 H20C 109.5
H20A C20 H20C 109.5
H20B C20 H20C 109.5
C20 C21 C22 117(2)
C20 C21 H21A 108.0
C22 C21 H21A 108.0
C20 C21 H21B 108.0
C22 C21 H21B 108.0
H21A C21 H21B 107.2
C23 C22 C21 119(2)
C23 C22 H22A 107.7
C21 C22 H22A 107.7
C23 C22 H22B 107.7
C21 C22 H22B 107.7
H22A C22 H22B 107.1
C24 C23 C22 118(2)
C24 C23 H23A 107.9
C22 C23 H23A 107.9
C24 C23 H23B 107.9
C22 C23 H23B 107.9
H23A C23 H23B 107.2
C23 C24 H24A 109.5
C23 C24 H24B 109.5
H24A C24 H24B 109.5
C23 C24 H24C 109.5
H24A C24 H24C 109.5
H24B C24 H24C 109.5

loop_
_geom_bond_atom_site_label_1
_geom_bond_atom_site_label_2
_geom_bond_distance
S1 O5 1.428(3)
S1 O4 1.429(3)
S1 N1 1.690(3)
S1 C9 1.754(3)
O1 C1 1.332(4)
O1 C2 1.468(4)
O2 C1 1.208(4)
O3 C6 1.209(4)
N1 C1 1.386(4)
N1 C4 1.486(4)
C2 C3 1.508(4)
C2 C5 1.528(4)
C2 H2 1.0000
C3 C4 1.530(5)
C3 H3A 0.9900
C3 H3B 0.9900
C4 C15 1.503(5)
C4 H4 1.0000
C5 C6 1.525(5)
C5 C17 1.534(5)
C5 H5 1.0000
C6 C7 1.503(5)
C7 C8 1.524(6)
C7 H7A 0.9900
C7 H7B 0.9900
C8 H8A 0.9800
C8 H8B 0.9800
C8 H8C 0.9800
C9 C14 1.381(5)
C9 C10 1.397(5)
C10 C11 1.387(5)
C10 H10 0.9500
C11 C12 1.388(5)
C11 H11 0.9500
C12 C13 1.387(5)
C12 C18 1.503(5)
C13 C14 1.395(5)
C13 H13 0.9500
C14 H14 0.9500
C15 C16 1.317(6)
C15 H15 0.9500
C16 H16A 0.9500
C16 H16B 0.9500
C17 H17A 0.9800
C17 H17B 0.9800
C17 H17C 0.9800
C18 H18A 0.9800
C18 H18B 0.9800
C18 H18C 0.9800
C19 Cl2 1.711(11)
C19 Cl1 1.791(13)
C19 H19A 0.9900
C19 H19B 0.9900
C20 C21 1.449(19)
C20 H20A 0.9800
C20 H20B 0.9800
C20 H20C 0.9800
C21 C22 1.452(19)
C21 H21A 0.9900
C21 H21B 0.9900
C22 C23 1.45(2)
C22 H22A 0.9900
C22 H22B 0.9900
C23 C24 1.448(19)
C23 H23A 0.9900
C23 H23B 0.9900
C24 H24A 0.9800
C24 H24B 0.9800
C24 H24C 0.9800

loop_
_geom_torsion_atom_site_label_1
_geom_torsion_atom_site_label_2
_geom_torsion_atom_site_label_3
_geom_torsion_atom_site_label_4
_geom_torsion
O5 S1 N1 C1 177.7(2)
O4 S1 N1 C1 -53.5(3)
C9 S1 N1 C1 63.7(3)
O5 S1 N1 C4 -0.7(3)
O4 S1 N1 C4 128.1(2)
C9 S1 N1 C4 -114.8(2)
C2 O1 C1 O2 -176.1(3)
C2 O1 C1 N1 3.6(4)
C4 N1 C1 O2 178.3(3)
S1 N1 C1 O2 0.0(4)
C4 N1 C1 O1 -1.4(5)
S1 N1 C1 O1 -179.7(2)
C1 O1 C2 C3 25.0(4)
C1 O1 C2 C5 148.6(3)
O1 C2 C3 C4 -54.1(3)
C5 C2 C3 C4 -171.4(3)
C1 N1 C4 C15 96.0(4)
S1 N1 C4 C15 -85.7(3)
C1 N1 C4 C3 -28.1(4)
S1 N1 C4 C3 150.2(2)
C2 C3 C4 N1 54.8(3)
C2 C3 C4 C15 -69.1(4)
O1 C2 C5 C6 61.9(3)
C3 C2 C5 C6 -177.8(3)
O1 C2 C5 C17 -178.0(3)
C3 C2 C5 C17 -57.6(4)
C2 C5 C6 O3 48.5(4)
C17 C5 C6 O3 -73.5(4)
C2 C5 C6 C7 -133.3(3)
C17 C5 C6 C7 104.7(4)
O3 C6 C7 C8 -6.3(6)
C5 C6 C7 C8 175.4(4)
O5 S1 C9 C14 144.4(3)
O4 S1 C9 C14 12.2(3)
N1 S1 C9 C14 -104.7(3)
O5 S1 C9 C10 -34.6(3)
O4 S1 C9 C10 -166.8(3)
N1 S1 C9 C10 76.3(3)
C14 C9 C10 C11 -0.6(5)
S1 C9 C10 C11 178.3(3)
C9 C10 C11 C12 0.2(6)
C10 C11 C12 C13 -0.2(6)
C10 C11 C12 C18 178.6(4)
C11 C12 C13 C14 0.7(6)
C18 C12 C13 C14 -178.2(4)
C10 C9 C14 C13 1.1(5)
S1 C9 C14 C13 -177.9(3)
C12 C13 C14 C9 -1.1(6)
N1 C4 C15 C16 3.7(5)
C3 C4 C15 C16 125.0(4)
C20 C21 C22 C23 178(2)
C21 C22 C23 C24 137(3)
